data_7019559
loop_
_publ_author_name
'Deacon, Glen B.'
'Forsyth, Craig M.'
'Junk, Peter C.'
'Kelly, Rory P.'
'Urbatsch, Aron'
'Wang, Jun'

_publ_section_title
;
 The effects of light lanthanoid elements (La, Ce, Nd) on (Ar)CF-Ln
 coordination and C-F activation in
 N,N-dialkyl-N'-2,3,5,6-tetrafluorophenylethane-1,2-diaminate complexes.
;
_journal_issue 28
_journal_name_full 'Dalton transactions (Cambridge, England : 2003)'
_journal_page_first 8624
_journal_page_last 8634
_journal_paper_doi 10.1039/c2dt30604b
_journal_volume 41
_journal_year 2012
_chemical_formula_moiety 'C30 H33 F12 N6 Nd'
_chemical_formula_sum 'C30 H33 F12 N6 Nd'
_chemical_formula_weight 849.86
_chemical_melting_point 449(2)
_chemical_name_systematic
;
tris(N,N-dimethyl-N'-(2,3,5,6-tetrafluorophenyl)ethylenediamine
-F,N,N'/N,N)-neodymium(iii)
;
_space_group_IT_number 2
_symmetry_cell_setting triclinic
_symmetry_space_group_name_Hall '-P 1'
_symmetry_space_group_name_H-M 'P -1'
_atom_sites_solution_hydrogens geom
_atom_sites_solution_primary direct
_atom_sites_solution_secondary difmap
_audit_creation_method SHELXL-97
_cell_angle_alpha 89.367(2)
_cell_angle_beta 75.192(2)
_cell_angle_gamma 81.488(2)
_cell_formula_units_Z 2
_cell_length_a 9.7596(3)
_cell_length_b 9.7779(3)
_cell_length_c 17.8383(6)
_cell_measurement_reflns_used 34618
_cell_measurement_temperature 123(1)
_cell_measurement_theta_max 30.115
_cell_measurement_theta_min 1.560
_cell_volume 1626.98(9)
_computing_cell_refinement 'Bruker Apex2 v2.0 (Bruker AXS, 2005)'
_computing_data_collection 'Bruker Apex2 v2.0 (Bruker AXS, 2005)'
_computing_data_reduction 'Bruker Apex2 v2.0 (Bruker AXS, 2005)'
_computing_molecular_graphics 'X-Seed (Barbour, 2001)'
_computing_publication_material 'CIFTAB (Sheldrick, 1997)'
_computing_structure_refinement 'SHELXL-97 (Sheldrick, 1997)'
_computing_structure_solution 'SHELXS-97 (Sheldrick, 1990)'
_diffrn_ambient_temperature 123(1)
_diffrn_measured_fraction_theta_full 0.997
_diffrn_measured_fraction_theta_max 0.997
_diffrn_measurement_device_type 'Bruker X8 Apex II CCD'
_diffrn_measurement_method 'phi and omega scans'
_diffrn_radiation_monochromator graphite
_diffrn_radiation_source 'fine-focus sealed tube'
_diffrn_radiation_type MoK\a
_diffrn_radiation_wavelength 0.71073
_diffrn_reflns_av_R_equivalents 0.0194
_diffrn_reflns_av_sigmaI/netI 0.0169
_diffrn_reflns_limit_h_max 12
_diffrn_reflns_limit_h_min -12
_diffrn_reflns_limit_k_max 12
_diffrn_reflns_limit_k_min -7
_diffrn_reflns_limit_l_max 22
_diffrn_reflns_limit_l_min -23
_diffrn_reflns_number 28652
_diffrn_reflns_theta_full 27.50
_diffrn_reflns_theta_max 27.50
_diffrn_reflns_theta_min 3.12
_exptl_absorpt_coefficient_mu 1.697
_exptl_absorpt_correction_T_max 0.8762
_exptl_absorpt_correction_T_min 0.6764
_exptl_absorpt_correction_type multi-scan
_exptl_absorpt_process_details SADABS
_exptl_crystal_colour 'light blue'
_exptl_crystal_density_diffrn 1.735
_exptl_crystal_density_method 'not measured'
_exptl_crystal_description Rhombus
_exptl_crystal_F_000 846
_exptl_crystal_size_max 0.25
_exptl_crystal_size_mid 0.12
_exptl_crystal_size_min 0.08
_refine_diff_density_max 1.251
_refine_diff_density_min -0.364
_refine_diff_density_rms 0.068
_refine_ls_extinction_expression Fc^*^=kFc[1+0.001xFc^2^\l^3^/sin(2\q)]^-1/4^
_refine_ls_extinction_method SHELXL
_refine_ls_goodness_of_fit_ref 1.069
_refine_ls_hydrogen_treatment constr
_refine_ls_matrix_type full
_refine_ls_number_parameters 448
_refine_ls_number_reflns 7464
_refine_ls_number_restraints 0
_refine_ls_restrained_S_all 1.069
_refine_ls_R_factor_all 0.0217
_refine_ls_R_factor_gt 0.0202
_refine_ls_shift/su_max 0.001
_refine_ls_shift/su_mean 0.000
_refine_ls_structure_factor_coef Fsqd
_refine_ls_weighting_details 'calc w=1/[\s^2^(Fo^2^)+(0.2000P)^2^+0.0000P] where P=(Fo^2^+2Fc^2^)/3'
_refine_ls_weighting_scheme calc
_refine_ls_wR_factor_gt 0.0511
_refine_ls_wR_factor_ref 0.0522
_reflns_number_gt 7111
_reflns_number_total 7464
_reflns_threshold_expression >2sigma(I)
_cod_data_source_file c2dt30604b.txt
_cod_data_source_block '[Nd(p-HC6F4NC2H4NMe2)3].CIF'
_cod_depositor_comments
;
The following automatic conversions were performed:

'_chemical_melting_point' value '174-178 \%C' was changed to '449(2)'
- it was converted from degrees Celsius(C) to Kelvins(K), the average
value was taken and precision was
estimated.

'_exptl_absorpt_correction_type' value 'Multi-scan'
changed to 'multi-scan' according to
/home/saulius/struct/CIF-dictionaries/cif_core.dic dictionary named
'cif_core.dic' version 2.4.1 from 2010-06-29.

Automatic conversion script
Id: cif_fix_values 1891 2012-01-12 08:04:46Z andrius 
;
_cod_database_code 7019559

loop_
_symmetry_equiv_pos_as_xyz
'x, y, z'
'-x, -y, -z'

loop_
_atom_site_label
_atom_site_type_symbol
_atom_site_fract_x
_atom_site_fract_y
_atom_site_fract_z
_atom_site_U_iso_or_equiv
_atom_site_adp_type
_atom_site_occupancy
_atom_site_symmetry_multiplicity
_atom_site_calc_flag
_atom_site_refinement_flags
Nd1 Nd 0.175123(9) 0.261606(9) 0.265147(5) 0.01577(4) Uani 1 1 d .
F1 F -0.00384(12) 0.36344(13) 0.18749(7) 0.0286(3) Uani 1 1 d .
N1 N 0.24548(17) 0.20513(17) 0.12778(9) 0.0226(3) Uani 1 1 d .
C1 C 0.1549(2) 0.2343(2) 0.08130(11) 0.0232(4) Uani 1 1 d .
F2 F -0.19633(15) 0.44794(17) 0.10842(9) 0.0458(4) Uani 1 1 d .
N2 N 0.46043(17) 0.19013(17) 0.21316(10) 0.0232(3) Uani 1 1 d .
C2 C 0.0240(2) 0.3209(2) 0.11135(11) 0.0257(4) Uani 1 1 d .
F3 F 0.0951(2) 0.1841(2) -0.10946(9) 0.0662(5) Uani 1 1 d .
N3 N 0.18428(16) 0.09913(16) 0.37230(9) 0.0183(3) Uani 1 1 d .
C3 C -0.0768(2) 0.3635(2) 0.07160(14) 0.0334(5) Uani 1 1 d .
F4 F 0.28093(16) 0.09284(16) -0.03209(8) 0.0436(3) Uani 1 1 d .
N4 N 0.04292(17) 0.03784(17) 0.25556(9) 0.0208(3) Uani 1 1 d .
C4 C -0.0565(3) 0.3211(3) -0.00450(15) 0.0443(6) Uani 1 1 d .
H4 H -0.1242 0.3510 -0.0335 0.053 Uiso 1 1 calc R
F5 F 0.28978(12) 0.33221(11) 0.37354(7) 0.0239(2) Uani 1 1 d .
N5 N 0.17906(17) 0.50686(16) 0.27218(9) 0.0205(3) Uani 1 1 d .
C5 C 0.0678(3) 0.2329(3) -0.03553(14) 0.0422(6) Uani 1 1 d .
F6 F 0.42428(14) 0.40028(13) 0.47691(8) 0.0318(3) Uani 1 1 d .
N6 N -0.07536(17) 0.39789(17) 0.36334(10) 0.0224(3) Uani 1 1 d .
C6 C 0.1687(2) 0.1882(2) 0.00455(12) 0.0318(5) Uani 1 1 d .
F7 F 0.36040(13) -0.02351(14) 0.59891(7) 0.0320(3) Uani 1 1 d .
C7 C 0.3939(2) 0.1424(2) 0.09121(12) 0.0308(4) Uani 1 1 d .
H7A H 0.4175 0.1597 0.0349 0.037 Uiso 1 1 calc R
H7B H 0.4051 0.0412 0.0982 0.037 Uiso 1 1 calc R
F8 F 0.24452(13) -0.10091(13) 0.49347(7) 0.0302(3) Uani 1 1 d .
C8 C 0.4948(2) 0.2062(2) 0.12890(13) 0.0310(4) Uani 1 1 d .
H8A H 0.5945 0.1618 0.1058 0.037 Uiso 1 1 calc R
H8B H 0.4887 0.3060 0.1175 0.037 Uiso 1 1 calc R
F9 F 0.26759(15) 0.51888(14) 0.11407(7) 0.0333(3) Uani 1 1 d .
C9 C 0.4993(2) 0.0459(2) 0.23246(15) 0.0343(5) Uani 1 1 d .
H9A H 0.4422 -0.0126 0.2128 0.051 Uiso 1 1 calc R
H9B H 0.4803 0.0385 0.2889 0.051 Uiso 1 1 calc R
H9C H 0.6014 0.0155 0.2086 0.051 Uiso 1 1 calc R
F10 F 0.4980(2) 0.62851(18) 0.04148(8) 0.0561(5) Uani 1 1 d .
C10 C 0.5518(2) 0.2731(3) 0.24375(16) 0.0370(5) Uani 1 1 d .
H10A H 0.6523 0.2465 0.2154 0.055 Uiso 1 1 calc R
H10B H 0.5408 0.2557 0.2990 0.055 Uiso 1 1 calc R
H10C H 0.5222 0.3717 0.2369 0.055 Uiso 1 1 calc R
F11 F 0.57629(16) 0.74095(16) 0.28076(9) 0.0441(3) Uani 1 1 d .
C11 C 0.30836(19) 0.24090(19) 0.43039(11) 0.0199(3) Uani 1 1 d .
F12 F 0.35063(15) 0.62996(14) 0.35535(7) 0.0344(3) Uani 1 1 d .
C12 C 0.3767(2) 0.2773(2) 0.48321(12) 0.0231(4) Uani 1 1 d .
C13 C 0.3954(2) 0.1913(2) 0.54286(11) 0.0251(4) Uani 1 1 d .
H13 H 0.4407 0.2157 0.5810 0.030 Uiso 1 1 calc R
C14 C 0.3440(2) 0.0681(2) 0.54320(11) 0.0242(4) Uani 1 1 d .
C15 C 0.2782(2) 0.0290(2) 0.48862(11) 0.0219(4) Uani 1 1 d .
C16 C 0.25216(18) 0.11657(19) 0.42835(10) 0.0184(3) Uani 1 1 d .
C17 C 0.1123(2) -0.0237(2) 0.37869(12) 0.0225(4) Uani 1 1 d .
H17A H 0.0709 -0.0411 0.4340 0.027 Uiso 1 1 calc R
H17B H 0.1829 -0.1055 0.3559 0.027 Uiso 1 1 calc R
C18 C -0.0053(2) -0.0023(2) 0.33677(12) 0.0229(4) Uani 1 1 d .
H18A H -0.0467 -0.0891 0.3379 0.028 Uiso 1 1 calc R
H18B H -0.0823 0.0703 0.3650 0.028 Uiso 1 1 calc R
C19 C 0.1439(2) -0.0762(2) 0.20918(13) 0.0278(4) Uani 1 1 d .
H19A H 0.0966 -0.1584 0.2115 0.042 Uiso 1 1 calc R
H19B H 0.2280 -0.0973 0.2301 0.042 Uiso 1 1 calc R
H19C H 0.1741 -0.0486 0.1552 0.042 Uiso 1 1 calc R
C20 C -0.0838(2) 0.0622(2) 0.22391(13) 0.0289(4) Uani 1 1 d .
H20A H -0.1318 -0.0201 0.2309 0.043 Uiso 1 1 calc R
H20B H -0.0538 0.0810 0.1685 0.043 Uiso 1 1 calc R
H20C H -0.1502 0.1417 0.2513 0.043 Uiso 1 1 calc R
C21 C 0.2959(2) 0.56825(18) 0.23817(11) 0.0203(4) Uani 1 1 d .
C22 C 0.3441(2) 0.5718(2) 0.15710(12) 0.0251(4) Uani 1 1 d .
C23 C 0.4625(3) 0.6288(2) 0.11954(12) 0.0337(5) Uani 1 1 d .
C24 C 0.5433(3) 0.6879(2) 0.15914(14) 0.0359(5) Uani 1 1 d .
H24 H 0.6255 0.7268 0.1330 0.043 Uiso 1 1 calc R
C25 C 0.4987(2) 0.6875(2) 0.23851(14) 0.0302(4) Uani 1 1 d .
C26 C 0.3806(2) 0.6310(2) 0.27720(11) 0.0243(4) Uani 1 1 d .
C27 C 0.0849(2) 0.5780(2) 0.34262(12) 0.0258(4) Uani 1 1 d .
H27A H 0.0859 0.6790 0.3391 0.031 Uiso 1 1 calc R
H27B H 0.1187 0.5455 0.3885 0.031 Uiso 1 1 calc R
C28 C -0.0649(2) 0.5469(2) 0.35064(13) 0.0277(4) Uani 1 1 d .
H28A H -0.1314 0.6024 0.3948 0.033 Uiso 1 1 calc R
H28B H -0.0950 0.5749 0.3031 0.033 Uiso 1 1 calc R
C29 C -0.0719(2) 0.3651(2) 0.44404(12) 0.0267(4) Uani 1 1 d .
H29A H -0.1533 0.4210 0.4800 0.040 Uiso 1 1 calc R
H29B H 0.0178 0.3860 0.4531 0.040 Uiso 1 1 calc R
H29C H -0.0780 0.2668 0.4524 0.040 Uiso 1 1 calc R
C30 C -0.2168(2) 0.3749(2) 0.35459(14) 0.0311(5) Uani 1 1 d .
H30A H -0.2925 0.4357 0.3914 0.047 Uiso 1 1 calc R
H30B H -0.2288 0.2782 0.3650 0.047 Uiso 1 1 calc R
H30C H -0.2229 0.3957 0.3016 0.047 Uiso 1 1 calc R

loop_
_atom_site_aniso_label
_atom_site_aniso_U_11
_atom_site_aniso_U_22
_atom_site_aniso_U_33
_atom_site_aniso_U_23
_atom_site_aniso_U_13
_atom_site_aniso_U_12
Nd1 0.01586(5) 0.01623(5) 0.01552(5) -0.00265(3) -0.00640(3) 0.00099(3)
F1 0.0255(6) 0.0358(7) 0.0236(6) -0.0072(5) -0.0117(5) 0.0087(5)
N1 0.0222(8) 0.0260(8) 0.0183(7) -0.0036(6) -0.0062(6) 0.0025(6)
C1 0.0272(10) 0.0248(9) 0.0195(9) -0.0011(7) -0.0090(7) -0.0047(7)
F2 0.0345(7) 0.0535(9) 0.0519(9) -0.0003(7) -0.0253(7) 0.0101(6)
N2 0.0169(7) 0.0241(8) 0.0277(8) -0.0024(7) -0.0072(6) 0.0026(6)
C2 0.0305(10) 0.0284(10) 0.0211(9) -0.0012(8) -0.0129(8) -0.0022(8)
F3 0.0740(12) 0.1008(15) 0.0311(8) -0.0181(9) -0.0288(8) -0.0079(11)
N3 0.0192(7) 0.0180(7) 0.0194(7) -0.0003(6) -0.0082(6) -0.0027(6)
C3 0.0322(11) 0.0365(12) 0.0363(12) 0.0016(9) -0.0197(9) -0.0011(9)
F4 0.0465(8) 0.0517(9) 0.0298(7) -0.0191(6) -0.0078(6) -0.0007(7)
N4 0.0186(7) 0.0218(8) 0.0241(8) -0.0039(6) -0.0108(6) -0.0001(6)
C4 0.0483(15) 0.0577(16) 0.0382(13) 0.0052(12) -0.0308(12) -0.0092(12)
F5 0.0302(6) 0.0205(5) 0.0262(6) 0.0028(4) -0.0154(5) -0.0061(4)
N5 0.0231(8) 0.0188(7) 0.0185(7) -0.0015(6) -0.0044(6) -0.0006(6)
C5 0.0531(15) 0.0577(16) 0.0237(11) -0.0044(10) -0.0205(10) -0.0136(12)
F6 0.0341(7) 0.0288(6) 0.0387(7) -0.0064(5) -0.0183(6) -0.0083(5)
N6 0.0200(8) 0.0224(8) 0.0233(8) -0.0051(6) -0.0031(6) -0.0020(6)
C6 0.0363(11) 0.0371(12) 0.0236(10) -0.0050(9) -0.0101(9) -0.0064(9)
F7 0.0276(6) 0.0476(8) 0.0216(6) 0.0104(5) -0.0106(5) -0.0018(5)
C7 0.0277(10) 0.0382(12) 0.0216(10) -0.0072(8) -0.0042(8) 0.0074(9)
F8 0.0323(6) 0.0298(6) 0.0332(6) 0.0109(5) -0.0141(5) -0.0098(5)
C8 0.0229(10) 0.0317(11) 0.0350(11) -0.0008(9) -0.0038(8) 0.0000(8)
F9 0.0481(8) 0.0342(7) 0.0216(6) 0.0009(5) -0.0140(5) -0.0095(6)
C9 0.0278(11) 0.0310(11) 0.0430(13) 0.0036(9) -0.0107(9) 0.0018(9)
F10 0.0845(12) 0.0560(10) 0.0227(7) -0.0021(6) 0.0080(7) -0.0323(9)
C10 0.0247(10) 0.0364(12) 0.0522(14) -0.0112(10) -0.0167(10) 0.0006(9)
F11 0.0443(8) 0.0438(8) 0.0542(9) 0.0023(7) -0.0227(7) -0.0207(7)
C11 0.0191(8) 0.0219(9) 0.0192(8) 0.0001(7) -0.0075(7) -0.0002(7)
F12 0.0479(8) 0.0383(7) 0.0238(6) 0.0044(5) -0.0167(6) -0.0159(6)
C12 0.0188(9) 0.0256(9) 0.0251(9) -0.0067(7) -0.0071(7) -0.0004(7)
C13 0.0188(9) 0.0381(11) 0.0188(9) -0.0064(8) -0.0089(7) 0.0029(8)
C14 0.0173(8) 0.0375(11) 0.0156(8) 0.0028(8) -0.0044(7) 0.0033(8)
C15 0.0181(8) 0.0262(9) 0.0207(9) 0.0029(7) -0.0040(7) -0.0029(7)
C16 0.0152(8) 0.0216(9) 0.0178(8) -0.0019(7) -0.0045(6) 0.0002(6)
C17 0.0242(9) 0.0210(9) 0.0252(9) 0.0017(7) -0.0100(7) -0.0061(7)
C18 0.0200(9) 0.0234(9) 0.0270(10) -0.0017(7) -0.0082(7) -0.0045(7)
C19 0.0282(10) 0.0241(10) 0.0308(11) -0.0073(8) -0.0097(8) 0.0012(8)
C20 0.0260(10) 0.0295(10) 0.0361(11) -0.0046(9) -0.0181(9) -0.0012(8)
C21 0.0240(9) 0.0149(8) 0.0211(9) 0.0009(7) -0.0070(7) 0.0022(7)
C22 0.0331(10) 0.0190(9) 0.0232(9) -0.0007(7) -0.0087(8) -0.0010(8)
C23 0.0445(13) 0.0271(10) 0.0228(10) -0.0004(8) 0.0032(9) -0.0053(9)
C24 0.0338(11) 0.0290(11) 0.0399(13) -0.0013(9) 0.0028(10) -0.0100(9)
C25 0.0313(11) 0.0224(10) 0.0397(12) 0.0004(8) -0.0129(9) -0.0058(8)
C26 0.0307(10) 0.0201(9) 0.0231(9) 0.0007(7) -0.0100(8) -0.0014(7)
C27 0.0303(10) 0.0184(9) 0.0247(10) -0.0053(7) -0.0003(8) -0.0029(7)
C28 0.0258(10) 0.0199(9) 0.0312(10) -0.0043(8) 0.0007(8) 0.0028(7)
C29 0.0261(10) 0.0288(10) 0.0227(9) -0.0042(8) -0.0006(8) -0.0055(8)
C30 0.0205(9) 0.0346(11) 0.0365(12) -0.0098(9) -0.0051(8) -0.0014(8)

loop_
_atom_type_symbol
_atom_type_description
_atom_type_scat_dispersion_real
_atom_type_scat_dispersion_imag
_atom_type_scat_source
C C 0.0033 0.0016 'International Tables Vol C Tables 4.2.6.8 and 6.1.1.4'
H H 0.0000 0.0000 'International Tables Vol C Tables 4.2.6.8 and 6.1.1.4'
N N 0.0061 0.0033 'International Tables Vol C Tables 4.2.6.8 and 6.1.1.4'
F F 0.0171 0.0103 'International Tables Vol C Tables 4.2.6.8 and 6.1.1.4'
Nd Nd -0.1943 3.0179 'International Tables Vol C Tables 4.2.6.8 and 6.1.1.4'

loop_
_geom_angle_atom_site_label_1
_geom_angle_atom_site_label_2
_geom_angle_atom_site_label_3
_geom_angle
N5 Nd1 N1 104.24(6)
N5 Nd1 N3 125.51(5)
N1 Nd1 N3 126.91(5)
N5 Nd1 F1 76.72(5)
N1 Nd1 F1 64.11(5)
N3 Nd1 F1 138.58(5)
N5 Nd1 F5 67.11(5)
N1 Nd1 F5 138.97(5)
N3 Nd1 F5 62.30(4)
F1 Nd1 F5 140.58(4)
N5 Nd1 N2 95.73(5)
N1 Nd1 N2 68.41(5)
N3 Nd1 N2 87.74(5)
F1 Nd1 N2 127.88(5)
F5 Nd1 N2 72.62(4)
N5 Nd1 N4 152.70(5)
N1 Nd1 N4 77.17(5)
N3 Nd1 N4 67.14(5)
F1 Nd1 N4 79.75(4)
F5 Nd1 N4 129.29(4)
N2 Nd1 N4 109.66(5)
N5 Nd1 N6 68.55(5)
N1 Nd1 N6 133.02(5)
N3 Nd1 N6 86.27(5)
F1 Nd1 N6 69.17(4)
F5 Nd1 N6 83.06(4)
N2 Nd1 N6 154.93(5)
N4 Nd1 N6 90.30(5)
C2 F1 Nd1 117.64(11)
C1 N1 C7 117.73(16)
C1 N1 Nd1 122.71(13)
C7 N1 Nd1 119.50(12)
N1 C1 C2 118.30(17)
N1 C1 C6 129.94(19)
C2 C1 C6 111.75(18)
C9 N2 C8 110.88(17)
C9 N2 C10 106.82(17)
C8 N2 C10 107.04(17)
C9 N2 Nd1 108.81(12)
C8 N2 Nd1 106.33(11)
C10 N2 Nd1 116.95(12)
C3 C2 F1 118.28(19)
C3 C2 C1 125.58(19)
F1 C2 C1 116.13(16)
C16 N3 C17 115.72(15)
C16 N3 Nd1 123.86(12)
C17 N3 Nd1 120.41(11)
F2 C3 C2 118.4(2)
F2 C3 C4 120.7(2)
C2 C3 C4 120.9(2)
C18 N4 C20 107.65(15)
C18 N4 C19 110.30(16)
C20 N4 C19 107.50(15)
C18 N4 Nd1 103.75(10)
C20 N4 Nd1 116.30(12)
C19 N4 Nd1 111.20(11)
C5 C4 C3 115.5(2)
C11 F5 Nd1 119.86(10)
C21 N5 C27 114.92(15)
C21 N5 Nd1 123.76(12)
C27 N5 Nd1 114.88(11)
F3 C5 C4 119.5(2)
F3 C5 C6 116.7(2)
C4 C5 C6 123.8(2)
C30 N6 C29 107.23(16)
C30 N6 C28 107.49(16)
C29 N6 C28 109.31(16)
C30 N6 Nd1 120.51(12)
C29 N6 Nd1 107.95(11)
C28 N6 Nd1 104.01(11)
F4 C6 C5 116.8(2)
F4 C6 C1 120.84(19)
C5 C6 C1 122.3(2)
N1 C7 C8 108.80(17)
N2 C8 C7 112.50(17)
C12 C11 F5 118.42(17)
C12 C11 C16 126.12(18)
F5 C11 C16 115.45(15)
F6 C12 C11 118.67(18)
F6 C12 C13 120.27(17)
C11 C12 C13 121.05(19)
C14 C13 C12 115.28(18)
F7 C14 C13 119.06(18)
F7 C14 C15 117.03(19)
C13 C14 C15 123.90(18)
F8 C15 C14 116.42(17)
F8 C15 C16 121.03(17)
C14 C15 C16 122.49(18)
N3 C16 C11 118.04(16)
N3 C16 C15 130.88(17)
C11 C16 C15 111.08(16)
N3 C17 C18 110.12(15)
N4 C18 C17 113.92(15)
N5 C21 C22 120.58(18)
N5 C21 C26 126.17(17)
C22 C21 C26 113.25(18)
F9 C22 C23 118.55(18)
F9 C22 C21 118.10(18)
C23 C22 C21 123.34(19)
F10 C23 C24 119.5(2)
F10 C23 C22 118.5(2)
C24 C23 C22 122.0(2)
C25 C24 C23 116.3(2)
F11 C25 C24 119.0(2)
F11 C25 C26 118.3(2)
C24 C25 C26 122.6(2)
F12 C26 C25 117.62(18)
F12 C26 C21 119.79(17)
C25 C26 C21 122.49(19)
N5 C27 C28 108.37(16)
N6 C28 C27 112.37(16)

loop_
_geom_bond_atom_site_label_1
_geom_bond_atom_site_label_2
_geom_bond_distance
Nd1 N5 2.4092(16)
Nd1 N1 2.4163(16)
Nd1 N3 2.4827(15)
Nd1 F1 2.5793(11)
Nd1 F5 2.6138(11)
Nd1 N2 2.6870(16)
Nd1 N4 2.7273(16)
Nd1 N6 2.7782(16)
F1 C2 1.372(2)
N1 C1 1.358(2)
N1 C7 1.471(3)
C1 C2 1.406(3)
C1 C6 1.413(3)
F2 C3 1.345(3)
N2 C9 1.466(3)
N2 C8 1.466(3)
N2 C10 1.491(3)
C2 C3 1.369(3)
F3 C5 1.354(3)
N3 C16 1.358(2)
N3 C17 1.468(2)
C3 C4 1.380(3)
F4 C6 1.357(3)
N4 C18 1.472(3)
N4 C20 1.474(2)
N4 C19 1.475(2)
C4 C5 1.371(4)
F5 C11 1.373(2)
N5 C21 1.368(2)
N5 C27 1.465(2)
C5 C6 1.378(3)
F6 C12 1.345(2)
N6 C30 1.477(3)
N6 C29 1.479(3)
N6 C28 1.487(3)
F7 C14 1.354(2)
C7 C8 1.529(3)
F8 C15 1.355(2)
F9 C22 1.353(2)
F10 C23 1.346(3)
F11 C25 1.354(3)
C11 C12 1.364(3)
C11 C16 1.410(3)
F12 C26 1.350(2)
C12 C13 1.381(3)
C13 C14 1.371(3)
C14 C15 1.381(3)
C15 C16 1.417(3)
C17 C18 1.511(3)
C21 C22 1.403(3)
C21 C26 1.413(3)
C22 C23 1.372(3)
C23 C24 1.372(3)
C24 C25 1.371(3)
C25 C26 1.373(3)
C27 C28 1.508(3)
